data_4029079
loop_
_publ_author_name
'Ding, Rui'
'Fu, Jian-Guo'
'Xu, Guang-Qiang'
'Sun, Bing-Feng'
'Lin, Guo-Qiang'

_publ_section_title
;
 Divergent total synthesis of the Lycopodium alkaloids huperzine A,
 huperzine B, and huperzine U.
;
_journal_issue 1
_journal_name_full 'The Journal of organic chemistry'
_journal_page_first 240
_journal_page_last 250
_journal_paper_doi 10.1021/jo402419h
_journal_volume 79
_journal_year 2014
_chemical_absolute_configuration ad
_chemical_formula_sum 'C21 H30 N2 O4'
_chemical_formula_weight 374.47
_chemical_name_systematic
; 
 ? 
;
_space_group_IT_number 19
_symmetry_cell_setting orthorhombic
_symmetry_space_group_name_Hall 'P 2ac 2ab'
_symmetry_space_group_name_H-M 'P 21 21 21'
_atom_sites_solution_hydrogens geom
_atom_sites_solution_primary direct
_atom_sites_solution_secondary difmap
_audit_creation_method SHELXL-97
_cell_angle_alpha 90.00
_cell_angle_beta 90.00
_cell_angle_gamma 90.00
_cell_formula_units_Z 4
_cell_length_a 9.9069(9)
_cell_length_b 10.5077(9)
_cell_length_c 20.4388(19)
_cell_measurement_reflns_used 1981
_cell_measurement_temperature 293(2)
_cell_measurement_theta_max 41.433
_cell_measurement_theta_min 4.359
_cell_volume 2127.7(3)
_computing_cell_refinement 'Bruker SMART'
_computing_data_collection 'Bruker SMART'
_computing_data_reduction 'Bruker SHELXTL'
_computing_molecular_graphics 'Bruker SHELXTL'
_computing_publication_material 'Bruker SHELXTL'
_computing_structure_refinement 'SHELXL-97 (Sheldrick, 1997)'
_computing_structure_solution 'SHELXS-97 (Sheldrick, 1990)'
_diffrn_ambient_temperature 293(2)
_diffrn_measured_fraction_theta_full 1.000
_diffrn_measured_fraction_theta_max 1.000
_diffrn_measurement_device_type 'CCD area detector'
_diffrn_measurement_method 'phi and omega scans'
_diffrn_radiation_monochromator graphite
_diffrn_radiation_source 'fine-focus sealed tube'
_diffrn_radiation_type MoK\a
_diffrn_radiation_wavelength 0.71073
_diffrn_reflns_av_R_equivalents 0.0388
_diffrn_reflns_av_sigmaI/netI 0.0444
_diffrn_reflns_limit_h_max 11
_diffrn_reflns_limit_h_min -12
_diffrn_reflns_limit_k_max 12
_diffrn_reflns_limit_k_min -12
_diffrn_reflns_limit_l_max 22
_diffrn_reflns_limit_l_min -25
_diffrn_reflns_number 12999
_diffrn_reflns_theta_full 26.00
_diffrn_reflns_theta_max 26.00
_diffrn_reflns_theta_min 1.99
_exptl_absorpt_coefficient_mu 0.081
_exptl_absorpt_correction_T_max 1.00000
_exptl_absorpt_correction_T_min 0.79846
_exptl_absorpt_correction_type empirical
_exptl_absorpt_process_details sadabs
_exptl_crystal_colour colorless
_exptl_crystal_density_diffrn 1.169
_exptl_crystal_density_method 'not measured'
_exptl_crystal_description prismatic
_exptl_crystal_F_000 808
_exptl_crystal_size_max 0.169
_exptl_crystal_size_mid 0.135
_exptl_crystal_size_min 0.035
_refine_diff_density_max 0.128
_refine_diff_density_min -0.125
_refine_diff_density_rms 0.027
_refine_ls_abs_structure_details 'Flack H D (1983), Acta Cryst. A39, 876-881'
_refine_ls_abs_structure_Flack -0.8(13)
_refine_ls_extinction_method none
_refine_ls_goodness_of_fit_ref 1.011
_refine_ls_hydrogen_treatment mixed
_refine_ls_matrix_type full
_refine_ls_number_parameters 255
_refine_ls_number_reflns 4175
_refine_ls_number_restraints 18
_refine_ls_restrained_S_all 1.031
_refine_ls_R_factor_all 0.0743
_refine_ls_R_factor_gt 0.0459
_refine_ls_shift/su_max 0.000
_refine_ls_shift/su_mean 0.000
_refine_ls_structure_factor_coef Fsqd
_refine_ls_weighting_details 'calc w=1/[\s^2^(Fo^2^)+(0.0457P)^2^+0.0539P] where P=(Fo^2^+2Fc^2^)/3'
_refine_ls_weighting_scheme calc
_refine_ls_wR_factor_gt 0.0912
_refine_ls_wR_factor_ref 0.1018
_reflns_number_gt 2979
_reflns_number_total 4175
_reflns_threshold_expression >2sigma(I)
_cod_data_source_file jo402419h_si_005.cif
_cod_data_source_block cd211518
_cod_depositor_comments
;
The following automatic conversions were performed:

'_symmetry_cell_setting' value 'Orthorhombic' changed to
'orthorhombic' according to
/usr/data/users/saulius/automatic-downloads/current/ACS/lib/dictionaries/cif_core.dic
dictionary named 'cif_core.dic' version 2.4.2 from 2011-04-26.

Automatic conversion script
Id: cif_fix_values 2281 2013-09-26 08:29:07Z andrius 
;
_cod_original_sg_symbol_H-M P2(1)2(1)2(1)
_cod_database_code 4029079

loop_
_symmetry_equiv_pos_as_xyz
'x, y, z'
'-x+1/2, -y, z+1/2'
'-x, y+1/2, -z+1/2'
'x+1/2, -y+1/2, -z'

loop_
_atom_site_label
_atom_site_type_symbol
_atom_site_fract_x
_atom_site_fract_y
_atom_site_fract_z
_atom_site_U_iso_or_equiv
_atom_site_adp_type
_atom_site_occupancy
_atom_site_symmetry_multiplicity
_atom_site_calc_flag
_atom_site_refinement_flags
N1 N 0.9727(2) 0.24156(17) 0.22493(9) 0.0496(5) Uani 1 1 d .
N2 N 0.8452(2) 0.39582(18) 0.01236(9) 0.0465(5) Uani 1 1 d .
O1 O 0.61852(15) 0.21057(14) 0.01166(7) 0.0530(4) Uani 1 1 d .
H1 H 0.6126 0.2831 -0.0028 0.079 Uiso 1 1 calc R
O2 O 1.16264(19) 0.32531(16) 0.27503(9) 0.0719(5) Uani 1 1 d .
O3 O 0.65240(19) 0.45739(19) -0.03857(9) 0.0791(6) Uani 1 1 d .
O4 O 0.85834(16) 0.51178(14) -0.07716(7) 0.0571(4) Uani 1 1 d .
C1 C 0.7264(2) 0.2048(2) 0.05874(10) 0.0427(5) Uani 1 1 d .
C2 C 0.7846(2) 0.33972(19) 0.07158(10) 0.0417(5) Uani 1 1 d .
C3 C 0.6750(2) 0.4262(2) 0.09759(11) 0.0512(6) Uani 1 1 d .
H3 H 0.6811 0.5128 0.0886 0.061 Uiso 1 1 calc R
C4 C 0.5715(2) 0.3858(2) 0.13233(12) 0.0550(6) Uani 1 1 d .
C5 C 0.5489(2) 0.2471(3) 0.14417(11) 0.0580(7) Uani 1 1 d .
H5A H 0.4683 0.2212 0.1207 0.070 Uiso 1 1 calc R
H5B H 0.5319 0.2345 0.1905 0.070 Uiso 1 1 calc R
C6 C 0.6653(2) 0.1603(2) 0.12361(10) 0.0498(6) Uani 1 1 d .
H6 H 0.6272 0.0755 0.1161 0.060 Uiso 1 1 calc R
C7 C 0.7757(3) 0.1459(2) 0.17561(11) 0.0549(6) Uani 1 1 d .
H7A H 0.7334 0.1467 0.2184 0.066 Uiso 1 1 calc R
H7B H 0.8181 0.0634 0.1701 0.066 Uiso 1 1 calc R
C8 C 0.8838(2) 0.2462(2) 0.17445(10) 0.0446(5) Uani 1 1 d .
C9 C 0.8931(2) 0.33449(19) 0.12490(10) 0.0424(5) Uani 1 1 d .
C10 C 0.9959(2) 0.4248(2) 0.12888(11) 0.0490(6) Uani 1 1 d .
H10 H 1.0038 0.4870 0.0967 0.059 Uiso 1 1 calc R
C11 C 1.0847(2) 0.4220(2) 0.17985(12) 0.0558(6) Uani 1 1 d .
H11 H 1.1531 0.4822 0.1833 0.067 Uiso 1 1 calc R
C12 C 1.0700(2) 0.3273(2) 0.22609(11) 0.0513(6) Uani 1 1 d .
C13 C 0.4640(3) 0.4748(3) 0.15814(15) 0.0872(10) Uani 1 1 d .
H13A H 0.4915 0.5614 0.1511 0.131 Uiso 1 1 calc R
H13B H 0.4516 0.4603 0.2041 0.131 Uiso 1 1 calc R
H13C H 0.3806 0.4593 0.1356 0.131 Uiso 1 1 calc R
C14 C 0.8333(2) 0.1153(2) 0.03153(11) 0.0528(6) Uani 1 1 d .
H14A H 0.8668 0.1505 -0.0092 0.063 Uiso 1 1 calc R
H14B H 0.9082 0.1125 0.0620 0.063 Uiso 1 1 calc R
C15 C 0.7857(3) -0.0200(2) 0.01889(15) 0.0785(8) Uani 1 1 d .
H15A H 0.7584 -0.0583 0.0594 0.118 Uiso 1 1 calc R
H15B H 0.8581 -0.0685 0.0001 0.118 Uiso 1 1 calc R
H15C H 0.7107 -0.0186 -0.0108 0.118 Uiso 1 1 calc R
C16 C 1.1532(3) 0.2259(3) 0.32201(13) 0.0796(9) Uani 1 1 d .
H16A H 1.0710 0.2350 0.3464 0.119 Uiso 1 1 calc R
H16B H 1.2288 0.2305 0.3513 0.119 Uiso 1 1 calc R
H16C H 1.1535 0.1452 0.3001 0.119 Uiso 1 1 calc R
C17 C 0.7747(3) 0.4547(2) -0.03490(11) 0.0509(6) Uani 1 1 d .
C18 C 0.8039(3) 0.5854(2) -0.13280(12) 0.0677(7) Uani 1 1 d .
C19 C 0.9321(4) 0.6338(4) -0.16405(19) 0.1204(14) Uani 1 1 d U
H19A H 0.9833 0.6810 -0.1324 0.181 Uiso 1 1 calc R
H19B H 0.9098 0.6881 -0.2002 0.181 Uiso 1 1 calc R
H19C H 0.9846 0.5631 -0.1794 0.181 Uiso 1 1 calc R
C20 C 0.7261(4) 0.4998(3) -0.17777(16) 0.1161(14) Uani 1 1 d U
H20A H 0.7762 0.4230 -0.1851 0.174 Uiso 1 1 calc R
H20B H 0.7115 0.5423 -0.2187 0.174 Uiso 1 1 calc R
H20C H 0.6406 0.4794 -0.1583 0.174 Uiso 1 1 calc R
C21 C 0.7200(4) 0.6948(3) -0.10844(14) 0.0911(10) Uani 1 1 d U
H21A H 0.6416 0.6626 -0.0863 0.137 Uiso 1 1 calc R
H21B H 0.6923 0.7464 -0.1448 0.137 Uiso 1 1 calc R
H21C H 0.7723 0.7453 -0.0786 0.137 Uiso 1 1 calc R
H2 H 0.930(3) 0.379(2) 0.0042(11) 0.055(7) Uiso 1 1 d .

loop_
_atom_site_aniso_label
_atom_site_aniso_U_11
_atom_site_aniso_U_22
_atom_site_aniso_U_33
_atom_site_aniso_U_23
_atom_site_aniso_U_13
_atom_site_aniso_U_12
N1 0.0515(12) 0.0507(11) 0.0466(10) -0.0022(9) -0.0079(10) 0.0029(10)
N2 0.0366(11) 0.0572(11) 0.0458(11) 0.0090(9) -0.0010(10) 0.0035(10)
O1 0.0447(9) 0.0625(9) 0.0518(9) 0.0024(8) -0.0098(7) -0.0044(8)
O2 0.0717(12) 0.0728(11) 0.0712(11) 0.0002(10) -0.0341(10) -0.0070(10)
O3 0.0444(11) 0.0997(13) 0.0930(14) 0.0383(11) -0.0175(10) -0.0048(11)
O4 0.0570(11) 0.0646(10) 0.0499(9) 0.0186(8) -0.0047(8) -0.0031(9)
C1 0.0349(12) 0.0509(12) 0.0424(12) -0.0002(10) -0.0025(10) -0.0015(11)
C2 0.0349(12) 0.0483(12) 0.0417(11) 0.0046(10) -0.0010(10) 0.0016(11)
C3 0.0456(15) 0.0528(13) 0.0554(14) 0.0001(11) -0.0044(12) 0.0058(12)
C4 0.0445(15) 0.0677(16) 0.0529(14) -0.0030(13) 0.0045(12) 0.0089(13)
C5 0.0440(15) 0.0832(18) 0.0468(13) -0.0008(13) 0.0060(11) -0.0061(14)
C6 0.0424(13) 0.0565(13) 0.0505(13) 0.0033(11) 0.0000(11) -0.0075(12)
C7 0.0551(15) 0.0615(14) 0.0482(13) 0.0071(11) -0.0048(12) -0.0094(13)
C8 0.0411(13) 0.0486(12) 0.0442(12) -0.0043(10) -0.0009(10) 0.0039(12)
C9 0.0388(12) 0.0445(11) 0.0440(12) -0.0022(10) 0.0032(10) 0.0016(11)
C10 0.0483(14) 0.0490(13) 0.0497(13) 0.0028(11) -0.0028(12) -0.0029(12)
C11 0.0475(15) 0.0568(14) 0.0631(15) -0.0041(13) -0.0084(13) -0.0101(12)
C12 0.0472(14) 0.0530(13) 0.0536(14) -0.0091(12) -0.0123(12) 0.0039(12)
C13 0.062(2) 0.115(2) 0.085(2) -0.0074(18) 0.0131(16) 0.0283(19)
C14 0.0491(14) 0.0541(13) 0.0553(14) -0.0059(11) -0.0027(12) 0.0012(12)
C15 0.084(2) 0.0569(15) 0.095(2) -0.0159(15) 0.0005(18) 0.0009(15)
C16 0.087(2) 0.0838(19) 0.0682(17) 0.0037(16) -0.0336(16) 0.0063(17)
C17 0.0490(14) 0.0531(13) 0.0506(14) 0.0062(11) -0.0060(12) -0.0026(13)
C18 0.086(2) 0.0584(14) 0.0591(15) 0.0168(13) -0.0059(15) 0.0088(15)
C19 0.118(3) 0.135(3) 0.109(3) 0.077(2) 0.031(2) 0.022(3)
C20 0.177(4) 0.094(2) 0.077(2) 0.0008(18) -0.057(2) 0.014(3)
C21 0.111(3) 0.0694(17) 0.093(2) 0.0138(16) -0.004(2) 0.0203(19)

loop_
_atom_type_symbol
_atom_type_description
_atom_type_scat_dispersion_real
_atom_type_scat_dispersion_imag
_atom_type_scat_source
C C 0.0033 0.0016 'International Tables Vol C Tables 4.2.6.8 and 6.1.1.4'
H H 0.0000 0.0000 'International Tables Vol C Tables 4.2.6.8 and 6.1.1.4'
N N 0.0061 0.0033 'International Tables Vol C Tables 4.2.6.8 and 6.1.1.4'
O O 0.0106 0.0060 'International Tables Vol C Tables 4.2.6.8 and 6.1.1.4'

loop_
_geom_angle_atom_site_label_1
_geom_angle_atom_site_label_2
_geom_angle_atom_site_label_3
_geom_angle
C12 N1 C8 117.58(19)
C17 N2 C2 124.3(2)
C17 N2 H2 117.2(15)
C2 N2 H2 117.8(15)
C1 O1 H1 109.5
C12 O2 C16 117.7(2)
C17 O4 C18 120.36(19)
O1 C1 C14 107.36(16)
O1 C1 C6 107.41(17)
C14 C1 C6 113.78(18)
O1 C1 C2 110.49(16)
C14 C1 C2 111.54(18)
C6 C1 C2 106.20(17)
N2 C2 C3 109.92(17)
N2 C2 C9 108.20(17)
C3 C2 C9 105.97(16)
N2 C2 C1 112.19(17)
C3 C2 C1 109.98(18)
C9 C2 C1 110.37(16)
C4 C3 C2 123.7(2)
C4 C3 H3 118.2
C2 C3 H3 118.2
C3 C4 C5 121.2(2)
C3 C4 C13 122.5(2)
C5 C4 C13 116.1(2)
C4 C5 C6 115.1(2)
C4 C5 H5A 108.5
C6 C5 H5A 108.5
C4 C5 H5B 108.5
C6 C5 H5B 108.5
H5A C5 H5B 107.5
C5 C6 C1 110.74(18)
C5 C6 C7 113.99(19)
C1 C6 C7 110.45(19)
C5 C6 H6 107.1
C1 C6 H6 107.1
C7 C6 H6 107.1
C8 C7 C6 115.34(18)
C8 C7 H7A 108.4
C6 C7 H7A 108.4
C8 C7 H7B 108.4
C6 C7 H7B 108.4
H7A C7 H7B 107.5
N1 C8 C9 122.7(2)
N1 C8 C7 115.15(19)
C9 C8 C7 122.15(19)
C8 C9 C10 117.71(19)
C8 C9 C2 120.03(19)
C10 C9 C2 121.97(18)
C11 C10 C9 120.1(2)
C11 C10 H10 120.0
C9 C10 H10 120.0
C10 C11 C12 118.1(2)
C10 C11 H11 121.0
C12 C11 H11 121.0
N1 C12 O2 119.8(2)
N1 C12 C11 123.9(2)
O2 C12 C11 116.4(2)
C4 C13 H13A 109.5
C4 C13 H13B 109.5
H13A C13 H13B 109.5
C4 C13 H13C 109.5
H13A C13 H13C 109.5
H13B C13 H13C 109.5
C15 C14 C1 115.1(2)
C15 C14 H14A 108.5
C1 C14 H14A 108.5
C15 C14 H14B 108.5
C1 C14 H14B 108.5
H14A C14 H14B 107.5
C14 C15 H15A 109.5
C14 C15 H15B 109.5
H15A C15 H15B 109.5
C14 C15 H15C 109.5
H15A C15 H15C 109.5
H15B C15 H15C 109.5
O2 C16 H16A 109.5
O2 C16 H16B 109.5
H16A C16 H16B 109.5
O2 C16 H16C 109.5
H16A C16 H16C 109.5
H16B C16 H16C 109.5
O3 C17 O4 124.6(2)
O3 C17 N2 125.0(2)
O4 C17 N2 110.4(2)
O4 C18 C20 110.2(2)
O4 C18 C21 110.3(2)
C20 C18 C21 112.1(3)
O4 C18 C19 101.3(2)
C20 C18 C19 112.1(3)
C21 C18 C19 110.3(3)
C18 C19 H19A 109.5
C18 C19 H19B 109.5
H19A C19 H19B 109.5
C18 C19 H19C 109.5
H19A C19 H19C 109.5
H19B C19 H19C 109.5
C18 C20 H20A 109.5
C18 C20 H20B 109.5
H20A C20 H20B 109.5
C18 C20 H20C 109.5
H20A C20 H20C 109.5
H20B C20 H20C 109.5
C18 C21 H21A 109.5
C18 C21 H21B 109.5
H21A C21 H21B 109.5
C18 C21 H21C 109.5
H21A C21 H21C 109.5
H21B C21 H21C 109.5

loop_
_geom_bond_atom_site_label_1
_geom_bond_atom_site_label_2
_geom_bond_distance
N1 C12 1.320(3)
N1 C8 1.357(3)
N2 C17 1.343(3)
N2 C2 1.474(3)
N2 H2 0.87(2)
O1 C1 1.439(2)
O1 H1 0.8200
O2 C12 1.358(3)
O2 C16 1.422(3)
O3 C17 1.215(3)
O4 C17 1.338(3)
O4 C18 1.477(3)
C1 C14 1.521(3)
C1 C6 1.530(3)
C1 C2 1.553(3)
C2 C3 1.512(3)
C2 C9 1.532(3)
C3 C4 1.317(3)
C3 H3 0.9300
C4 C5 1.495(3)
C4 C13 1.513(4)
C5 C6 1.529(3)
C5 H5A 0.9700
C5 H5B 0.9700
C6 C7 1.532(3)
C6 H6 0.9800
C7 C8 1.503(3)
C7 H7A 0.9700
C7 H7B 0.9700
C8 C9 1.377(3)
C9 C10 1.394(3)
C10 C11 1.364(3)
C10 H10 0.9300
C11 C12 1.380(3)
C11 H11 0.9300
C13 H13A 0.9600
C13 H13B 0.9600
C13 H13C 0.9600
C14 C15 1.520(3)
C14 H14A 0.9700
C14 H14B 0.9700
C15 H15A 0.9600
C15 H15B 0.9600
C15 H15C 0.9600
C16 H16A 0.9600
C16 H16B 0.9600
C16 H16C 0.9600
C18 C20 1.499(4)
C18 C21 1.504(4)
C18 C19 1.509(4)
C19 H19A 0.9600
C19 H19B 0.9600
C19 H19C 0.9600
C20 H20A 0.9600
C20 H20B 0.9600
C20 H20C 0.9600
C21 H21A 0.9600
C21 H21B 0.9600
C21 H21C 0.9600

loop_
_geom_hbond_atom_site_label_D
_geom_hbond_atom_site_label_H
_geom_hbond_atom_site_label_A
_geom_hbond_distance_DH
_geom_hbond_distance_HA
_geom_hbond_distance_DA
_geom_hbond_angle_DHA
_geom_hbond_site_symmetry_A
O1 H1 O3 0.82 2.01 2.809(2) 164.6 .
N2 H2 O1 0.87(2) 2.12(2) 2.970(3) 165(2) 4

loop_
_geom_torsion_atom_site_label_1
_geom_torsion_atom_site_label_2
_geom_torsion_atom_site_label_3
_geom_torsion_atom_site_label_4
_geom_torsion
C17 N2 C2 C3 -40.7(3)
C17 N2 C2 C9 -155.99(19)
C17 N2 C2 C1 82.0(2)
O1 C1 C2 N2 -62.9(2)
C14 C1 C2 N2 56.5(2)
C6 C1 C2 N2 -179.03(17)
O1 C1 C2 C3 59.8(2)
C14 C1 C2 C3 179.15(17)
C6 C1 C2 C3 -56.4(2)
O1 C1 C2 C9 176.39(16)
C14 C1 C2 C9 -64.3(2)
C6 C1 C2 C9 60.2(2)
N2 C2 C3 C4 153.4(2)
C9 C2 C3 C4 -89.9(3)
C1 C2 C3 C4 29.4(3)
C2 C3 C4 C5 -5.1(4)
C2 C3 C4 C13 179.5(2)
C3 C4 C5 C6 10.0(3)
C13 C4 C5 C6 -174.3(2)
C4 C5 C6 C1 -40.2(3)
C4 C5 C6 C7 85.1(3)
O1 C1 C6 C5 -55.4(2)
C14 C1 C6 C5 -174.02(18)
C2 C1 C6 C5 62.9(2)
O1 C1 C6 C7 177.40(17)
C14 C1 C6 C7 58.7(2)
C2 C1 C6 C7 -64.4(2)
C5 C6 C7 C8 -86.5(2)
C1 C6 C7 C8 38.9(3)
C12 N1 C8 C9 1.1(3)
C12 N1 C8 C7 179.8(2)
C6 C7 C8 N1 172.89(19)
C6 C7 C8 C9 -8.4(3)
N1 C8 C9 C10 -2.4(3)
C7 C8 C9 C10 179.0(2)
N1 C8 C9 C2 -176.28(18)
C7 C8 C9 C2 5.1(3)
N2 C2 C9 C8 -154.86(18)
C3 C2 C9 C8 87.3(2)
C1 C2 C9 C8 -31.8(3)
N2 C2 C9 C10 31.5(3)
C3 C2 C9 C10 -86.4(2)
C1 C2 C9 C10 154.59(19)
C8 C9 C10 C11 1.4(3)
C2 C9 C10 C11 175.2(2)
C9 C10 C11 C12 0.6(3)
C8 N1 C12 O2 -178.93(19)
C8 N1 C12 C11 1.2(3)
C16 O2 C12 N1 2.5(3)
C16 O2 C12 C11 -177.6(2)
C10 C11 C12 N1 -2.1(4)
C10 C11 C12 O2 178.1(2)
O1 C1 C14 C15 -60.1(2)
C6 C1 C14 C15 58.6(3)
C2 C1 C14 C15 178.7(2)
C18 O4 C17 O3 0.5(4)
C18 O4 C17 N2 -178.67(19)
C2 N2 C17 O3 -8.4(4)
C2 N2 C17 O4 170.84(18)
C17 O4 C18 C20 -63.1(3)
C17 O4 C18 C21 61.3(3)
C17 O4 C18 C19 178.1(2)
